data_7702012
loop_
_publ_author_name
'Zheng, Feng'
'Hutton, Alan T.'
'van Sittert, Cornelia G. C. E.'
'Gerber, Wilhelmus J.'
'Mapolie, Selwyn F.'

_publ_section_title
;
 Cyclometallated platinum(II) complexes of
 benzylidene-2,6-di-isopropylphenylamine containing bidentate phosphines:
 synthesis, structural properties and reactivity studies.
;
_journal_issue 4
_journal_name_full 'Dalton transactions (Cambridge, England : 2003)'
_journal_page_first 1969
_journal_page_last 1981
_journal_paper_doi 10.1039/c4dt02375g
_journal_volume 44
_journal_year 2015
_chemical_compound_source Synthesis
_chemical_formula_moiety 'C63 H66 Cl2 N2 P2 Pt2'
_chemical_formula_sum 'C63 H66 Cl2 N2 P2 Pt2'
_chemical_formula_weight 1374.20
_chemical_melting_point 287
_chemical_name_common 2c
_space_group_IT_number 14
_space_group_name_Hall '-P 2yn'
_space_group_name_H-M_alt 'P 1 21/n 1'
_symmetry_cell_setting monoclinic
_symmetry_Int_Tables_number 14
_symmetry_space_group_name_Hall '-P 2yn'
_symmetry_space_group_name_H-M 'P 1 21/n 1'
_atom_sites_solution_hydrogens geom
_atom_sites_solution_primary direct
_atom_sites_solution_secondary difmap
_audit_creation_method SHELXL-97
_cell_angle_alpha 90.00
_cell_angle_beta 96.9040(10)
_cell_angle_gamma 90.00
_cell_formula_units_Z 4
_cell_length_a 12.4432(5)
_cell_length_b 17.0241(7)
_cell_length_c 26.2651(11)
_cell_measurement_reflns_used 7633
_cell_measurement_temperature 105(2)
_cell_measurement_theta_max 27.33
_cell_measurement_theta_min 2.44
_cell_volume 5523.5(4)
_computing_cell_refinement 'Bruker SAINT'
_computing_data_collection 'Bruker APEX2'
_computing_data_reduction 'Bruker SAINT'
_computing_molecular_graphics 'X-Seed (Barbour, 2001; Atwood & Barbour, 2003)'
_computing_publication_material 'X-Seed (Barbour, 2001; Atwood & Barbour, 2003)'
_computing_structure_refinement 'SHELXL-97 (Sheldrick, 2008)'
_computing_structure_solution 'SHELXS-97 (Sheldrick, 2008)'
_diffrn_ambient_pressure 101.3
_diffrn_ambient_temperature 105(2)
_diffrn_measured_fraction_theta_full 0.997
_diffrn_measured_fraction_theta_max 0.953
_diffrn_measurement_device_type 'Bruker APEX-II CCD'
_diffrn_measurement_method '\f and \w scans'
_diffrn_radiation_monochromator graphite
_diffrn_radiation_type MoK\a
_diffrn_radiation_wavelength 0.71073
_diffrn_reflns_av_R_equivalents 0.0438
_diffrn_reflns_av_sigmaI/netI 0.0573
_diffrn_reflns_limit_h_max 16
_diffrn_reflns_limit_h_min -14
_diffrn_reflns_limit_k_max 22
_diffrn_reflns_limit_k_min -22
_diffrn_reflns_limit_l_max 26
_diffrn_reflns_limit_l_min -33
_diffrn_reflns_number 35293
_diffrn_reflns_theta_full 26.00
_diffrn_reflns_theta_max 28.37
_diffrn_reflns_theta_min 1.43
_diffrn_source 'fine-focus sealed tube'
_diffrn_source_type 'Bruker SMART Apex'
_diffrn_standards_number 0
_exptl_absorpt_coefficient_mu 5.256
_exptl_absorpt_correction_T_max 0.5482
_exptl_absorpt_correction_T_min 0.3464
_exptl_absorpt_correction_type multi-scan
_exptl_absorpt_process_details 'symmetry-related measurements'
_exptl_crystal_colour yellow
_exptl_crystal_density_diffrn 1.653
_exptl_crystal_density_method 'not measured'
_exptl_crystal_description 'rectangular plates'
_exptl_crystal_F_000 2712
_exptl_crystal_size_max 0.26
_exptl_crystal_size_mid 0.15
_exptl_crystal_size_min 0.13
_refine_diff_density_max 1.185
_refine_diff_density_min -1.234
_refine_diff_density_rms 0.149
_refine_ls_extinction_method none
_refine_ls_goodness_of_fit_ref 0.997
_refine_ls_hydrogen_treatment constr
_refine_ls_matrix_type full
_refine_ls_number_parameters 648
_refine_ls_number_reflns 13187
_refine_ls_number_restraints 0
_refine_ls_restrained_S_all 0.997
_refine_ls_R_factor_all 0.0481
_refine_ls_R_factor_gt 0.0320
_refine_ls_shift/su_max 0.002
_refine_ls_shift/su_mean 0.000
_refine_ls_structure_factor_coef Fsqd
_refine_ls_weighting_details 'calc w=1/[\s^2^(Fo^2^)+(0.0202P)^2^+0.0000P] where P=(Fo^2^+2Fc^2^)/3'
_refine_ls_weighting_scheme calc
_refine_ls_wR_factor_gt 0.0577
_refine_ls_wR_factor_ref 0.0628
_reflns_number_gt 10457
_reflns_number_total 13187
_reflns_threshold_expression >2sigma(I)
_cod_data_source_file c4dt02375g2.cif
_cod_data_source_block 2c:
_cod_original_sg_symbol_H-M 'P 21/n'
_cod_database_code 7702012

loop_
_symmetry_equiv_pos_as_xyz
'x, y, z'
'-x+1/2, y+1/2, -z+1/2'
'-x, -y, -z'
'x-1/2, -y-1/2, z-1/2'

loop_
_atom_site_label
_atom_site_type_symbol
_atom_site_fract_x
_atom_site_fract_y
_atom_site_fract_z
_atom_site_U_iso_or_equiv
_atom_site_adp_type
_atom_site_occupancy
_atom_site_symmetry_multiplicity
_atom_site_calc_flag
_atom_site_refinement_flags
C1 C 0.4842(3) -0.0235(2) 0.27120(14) 0.0151(8) Uani 1 1 d .
H1A H 0.4049 -0.0272 0.2716 0.018 Uiso 1 1 calc R
H1B H 0.5139 -0.0769 0.2783 0.018 Uiso 1 1 calc R
Pt1A Pt 0.706467(12) 0.013404(9) 0.360326(6) 0.01328(4) Uani 1 1 d .
Cl1A Cl 0.71677(8) -0.10140(6) 0.31047(4) 0.0207(2) Uani 1 1 d .
P1A P 0.53741(8) 0.03914(6) 0.32522(4) 0.0141(2) Uani 1 1 d .
N1A N 0.8567(3) -0.01421(18) 0.40017(12) 0.0151(7) Uani 1 1 d .
C2A C 0.7182(3) 0.1006(2) 0.41260(14) 0.0134(8) Uani 1 1 d .
C3A C 0.6455(3) 0.1587(2) 0.42393(14) 0.0156(9) Uani 1 1 d .
H3A H 0.5770 0.1622 0.4038 0.019 Uiso 1 1 calc R
C4A C 0.6704(3) 0.2115(2) 0.46371(15) 0.0202(9) Uani 1 1 d .
H4A H 0.6197 0.2513 0.4693 0.024 Uiso 1 1 calc R
C5A C 0.7672(3) 0.2076(2) 0.49547(15) 0.0214(10) Uani 1 1 d .
H5A H 0.7824 0.2435 0.5231 0.026 Uiso 1 1 calc R
C6A C 0.8419(3) 0.1502(2) 0.48629(15) 0.0214(10) Uani 1 1 d .
H6A H 0.9093 0.1465 0.5074 0.026 Uiso 1 1 calc R
C7A C 0.8163(3) 0.0977(2) 0.44540(14) 0.0149(8) Uani 1 1 d .
C8A C 0.8877(3) 0.0338(2) 0.43661(15) 0.0171(9) Uani 1 1 d .
H8A H 0.9555 0.0275 0.4571 0.021 Uiso 1 1 calc R
C9A C 0.9261(3) -0.0804(2) 0.39244(15) 0.0159(9) Uani 1 1 d .
C10A C 0.9107(3) -0.1510(2) 0.41781(15) 0.0189(9) Uani 1 1 d .
C11A C 0.9833(3) -0.2117(2) 0.41138(15) 0.0174(9) Uani 1 1 d .
H11A H 0.9753 -0.2607 0.4278 0.021 Uiso 1 1 calc R
C12A C 1.0671(3) -0.2018(2) 0.38131(15) 0.0192(9) Uani 1 1 d .
H12A H 1.1175 -0.2431 0.3786 0.023 Uiso 1 1 calc R
C13A C 1.0769(3) -0.1325(2) 0.35554(15) 0.0208(9) Uani 1 1 d .
H13A H 1.1335 -0.1267 0.3345 0.025 Uiso 1 1 calc R
C14A C 1.0053(3) -0.0703(2) 0.35964(15) 0.0172(9) Uani 1 1 d .
C15A C 0.8183(3) -0.1635(2) 0.44986(16) 0.0235(10) Uani 1 1 d .
H15A H 0.7772 -0.1130 0.4502 0.028 Uiso 1 1 calc R
C16A C 0.7410(4) -0.2261(3) 0.42621(18) 0.0348(12) Uani 1 1 d .
H16A H 0.7177 -0.2130 0.3902 0.052 Uiso 1 1 calc R
H16B H 0.6776 -0.2287 0.4450 0.052 Uiso 1 1 calc R
H16C H 0.7776 -0.2772 0.4281 0.052 Uiso 1 1 calc R
C17A C 0.8601(4) -0.1845(3) 0.50539(16) 0.0308(11) Uani 1 1 d .
H17A H 0.9075 -0.2306 0.5058 0.046 Uiso 1 1 calc R
H17B H 0.7987 -0.1964 0.5242 0.046 Uiso 1 1 calc R
H17C H 0.9008 -0.1401 0.5217 0.046 Uiso 1 1 calc R
C18A C 1.0114(4) 0.0030(2) 0.32700(16) 0.0230(10) Uani 1 1 d .
H18A H 0.9503 0.0382 0.3338 0.028 Uiso 1 1 calc R
C19A C 0.9947(4) -0.0185(3) 0.27062(17) 0.0309(11) Uani 1 1 d .
H19A H 1.0548 -0.0517 0.2625 0.046 Uiso 1 1 calc R
H19B H 0.9922 0.0294 0.2499 0.046 Uiso 1 1 calc R
H19C H 0.9264 -0.0473 0.2630 0.046 Uiso 1 1 calc R
C20A C 1.1155(4) 0.0481(3) 0.34101(19) 0.0397(13) Uani 1 1 d .
H20A H 1.1228 0.0617 0.3775 0.060 Uiso 1 1 calc R
H20B H 1.1143 0.0962 0.3205 0.060 Uiso 1 1 calc R
H20C H 1.1770 0.0154 0.3341 0.060 Uiso 1 1 calc R
C21A C 0.4564(3) 0.0127(2) 0.37619(15) 0.0169(9) Uani 1 1 d .
C22A C 0.3932(3) 0.0662(3) 0.39930(16) 0.0248(10) Uani 1 1 d .
H22A H 0.3794 0.1167 0.3845 0.030 Uiso 1 1 calc R
C23A C 0.3502(4) 0.0461(3) 0.44374(18) 0.0333(12) Uani 1 1 d .
H23A H 0.3078 0.0832 0.4596 0.040 Uiso 1 1 calc R
C24A C 0.3684(4) -0.0267(3) 0.46485(17) 0.0320(12) Uani 1 1 d .
H24A H 0.3387 -0.0401 0.4953 0.038 Uiso 1 1 calc R
C25A C 0.4298(4) -0.0806(3) 0.44209(17) 0.0314(11) Uani 1 1 d .
H25A H 0.4420 -0.1312 0.4569 0.038 Uiso 1 1 calc R
C26A C 0.4734(4) -0.0617(2) 0.39827(16) 0.0256(10) Uani 1 1 d .
H26A H 0.5156 -0.0993 0.3828 0.031 Uiso 1 1 calc R
C27A C 0.4907(3) 0.1365(2) 0.30477(14) 0.0158(9) Uani 1 1 d .
C28A C 0.3825(3) 0.1458(2) 0.28488(15) 0.0214(10) Uani 1 1 d .
H28A H 0.3360 0.1014 0.2812 0.026 Uiso 1 1 calc R
C29A C 0.3422(4) 0.2195(3) 0.27050(16) 0.0277(11) Uani 1 1 d .
H29A H 0.2682 0.2256 0.2573 0.033 Uiso 1 1 calc R
C30A C 0.4090(4) 0.2834(3) 0.27529(16) 0.0304(11) Uani 1 1 d .
H30A H 0.3810 0.3341 0.2663 0.036 Uiso 1 1 calc R
C31A C 0.5187(4) 0.2743(2) 0.29347(16) 0.0252(10) Uani 1 1 d .
H31A H 0.5655 0.3186 0.2958 0.030 Uiso 1 1 calc R
C32A C 0.5588(4) 0.2013(2) 0.30789(14) 0.0194(9) Uani 1 1 d .
H32A H 0.6334 0.1952 0.3200 0.023 Uiso 1 1 calc R
Pt1B Pt 0.357540(12) 0.027783(9) 0.151553(6) 0.01324(4) Uani 1 1 d .
Cl1B Cl 0.23956(8) -0.01505(6) 0.21035(4) 0.0225(2) Uani 1 1 d .
P1B P 0.50767(8) 0.00194(6) 0.20486(4) 0.0137(2) Uani 1 1 d .
N1B N 0.2239(3) 0.04892(19) 0.09751(12) 0.0172(7) Uani 1 1 d .
C2B C 0.4348(3) 0.0600(2) 0.09135(14) 0.0150(8) Uani 1 1 d .
C3B C 0.5431(3) 0.0610(2) 0.08380(15) 0.0181(9) Uani 1 1 d .
H3B H 0.5958 0.0466 0.1114 0.022 Uiso 1 1 calc R
C4B C 0.5777(3) 0.0825(2) 0.03717(16) 0.0198(9) Uani 1 1 d .
H4B H 0.6528 0.0818 0.0338 0.024 Uiso 1 1 calc R
C5B C 0.5043(4) 0.1050(2) -0.00456(15) 0.0216(10) Uani 1 1 d .
H5B H 0.5285 0.1206 -0.0360 0.026 Uiso 1 1 calc R
C6B C 0.3951(4) 0.1039(2) 0.00113(15) 0.0215(10) Uani 1 1 d .
H6B H 0.3433 0.1189 -0.0267 0.026 Uiso 1 1 calc R
C7B C 0.3610(3) 0.0809(2) 0.04765(14) 0.0156(9) Uani 1 1 d .
C8B C 0.2492(3) 0.0725(2) 0.05374(15) 0.0182(9) Uani 1 1 d .
H8B H 0.1947 0.0839 0.0262 0.022 Uiso 1 1 calc R
C9B C 0.1118(3) 0.0334(2) 0.10325(15) 0.0186(9) Uani 1 1 d .
C10B C 0.0684(3) -0.0395(2) 0.08576(15) 0.0218(10) Uani 1 1 d .
C11B C -0.0410(4) -0.0520(3) 0.09096(16) 0.0261(10) Uani 1 1 d .
H11B H -0.0735 -0.1005 0.0798 0.031 Uiso 1 1 calc R
C12B C -0.1020(4) 0.0032(3) 0.11156(17) 0.0286(11) Uani 1 1 d .
H12B H -0.1767 -0.0062 0.1133 0.034 Uiso 1 1 calc R
C13B C -0.0554(3) 0.0736(3) 0.13012(15) 0.0244(10) Uani 1 1 d .
H13B H -0.0984 0.1110 0.1453 0.029 Uiso 1 1 calc R
C14B C 0.0529(3) 0.0900(2) 0.12674(15) 0.0184(9) Uani 1 1 d .
C15B C 0.1358(4) -0.1021(2) 0.06327(17) 0.0265(10) Uani 1 1 d .
H15B H 0.2108 -0.0813 0.0630 0.032 Uiso 1 1 calc R
C16B C 0.1421(5) -0.1773(3) 0.0963(2) 0.0531(16) Uani 1 1 d .
H16D H 0.1722 -0.1645 0.1315 0.080 Uiso 1 1 calc R
H16E H 0.1888 -0.2159 0.0820 0.080 Uiso 1 1 calc R
H16F H 0.0694 -0.1994 0.0963 0.080 Uiso 1 1 calc R
C17B C 0.0901(4) -0.1213(3) 0.00861(17) 0.0435(14) Uani 1 1 d .
H17D H 0.0169 -0.1426 0.0082 0.065 Uiso 1 1 calc R
H17E H 0.1364 -0.1603 -0.0055 0.065 Uiso 1 1 calc R
H17F H 0.0876 -0.0735 -0.0122 0.065 Uiso 1 1 calc R
C18B C 0.1057(3) 0.1658(2) 0.14651(16) 0.0208(9) Uani 1 1 d .
H18B H 0.1837 0.1541 0.1579 0.025 Uiso 1 1 calc R
C19B C 0.0570(4) 0.2003(3) 0.19274(17) 0.0325(12) Uani 1 1 d .
H19D H -0.0194 0.2132 0.1826 0.049 Uiso 1 1 calc R
H19E H 0.0966 0.2480 0.2045 0.049 Uiso 1 1 calc R
H19F H 0.0626 0.1616 0.2206 0.049 Uiso 1 1 calc R
C20B C 0.1017(4) 0.2271(3) 0.10364(17) 0.0304(11) Uani 1 1 d .
H20D H 0.1320 0.2047 0.0741 0.046 Uiso 1 1 calc R
H20E H 0.1440 0.2733 0.1160 0.046 Uiso 1 1 calc R
H20F H 0.0263 0.2427 0.0933 0.046 Uiso 1 1 calc R
C21B C 0.5625(3) -0.0893(2) 0.18215(14) 0.0162(9) Uani 1 1 d .
C22B C 0.6654(3) -0.0972(3) 0.16728(15) 0.0217(9) Uani 1 1 d .
H22B H 0.7149 -0.0545 0.1715 0.026 Uiso 1 1 calc R
C23B C 0.6961(4) -0.1674(3) 0.14622(16) 0.0273(11) Uani 1 1 d .
H23B H 0.7659 -0.1719 0.1353 0.033 Uiso 1 1 calc R
C24B C 0.6268(4) -0.2303(3) 0.14101(17) 0.0331(12) Uani 1 1 d .
H24B H 0.6484 -0.2782 0.1267 0.040 Uiso 1 1 calc R
C25B C 0.5255(4) -0.2233(3) 0.15672(19) 0.0377(13) Uani 1 1 d .
H25B H 0.4777 -0.2670 0.1538 0.045 Uiso 1 1 calc R
C26B C 0.4924(4) -0.1532(2) 0.17664(17) 0.0285(11) Uani 1 1 d .
H26B H 0.4217 -0.1487 0.1866 0.034 Uiso 1 1 calc R
C27B C 0.6111(3) 0.0782(2) 0.20988(14) 0.0142(8) Uani 1 1 d .
C28B C 0.7152(3) 0.0665(2) 0.23525(14) 0.0180(9) Uani 1 1 d .
H28B H 0.7368 0.0158 0.2477 0.022 Uiso 1 1 calc R
C29B C 0.7868(3) 0.1288(2) 0.24218(15) 0.0197(9) Uani 1 1 d .
H29B H 0.8570 0.1209 0.2599 0.024 Uiso 1 1 calc R
C30B C 0.7571(3) 0.2025(2) 0.22354(15) 0.0201(9) Uani 1 1 d .
H30B H 0.8067 0.2451 0.2285 0.024 Uiso 1 1 calc R
C31B C 0.6550(3) 0.2142(2) 0.19760(15) 0.0203(9) Uani 1 1 d .
H31B H 0.6349 0.2646 0.1841 0.024 Uiso 1 1 calc R
C32B C 0.5822(3) 0.1526(2) 0.19134(14) 0.0159(9) Uani 1 1 d .
H32B H 0.5116 0.1613 0.1741 0.019 Uiso 1 1 calc R

loop_
_atom_site_aniso_label
_atom_site_aniso_U_11
_atom_site_aniso_U_22
_atom_site_aniso_U_33
_atom_site_aniso_U_23
_atom_site_aniso_U_13
_atom_site_aniso_U_12
C1 0.014(2) 0.016(2) 0.015(2) 0.0030(16) 0.0019(16) 0.0010(16)
Pt1A 0.01462(8) 0.01274(8) 0.01234(8) -0.00014(6) 0.00100(6) 0.00190(6)
Cl1A 0.0248(6) 0.0156(5) 0.0205(5) -0.0035(4) -0.0018(4) 0.0049(4)
P1A 0.0151(5) 0.0133(5) 0.0138(5) 0.0002(4) 0.0015(4) 0.0014(4)
N1A 0.0160(18) 0.0124(17) 0.0176(18) 0.0008(13) 0.0053(14) 0.0003(14)
C2A 0.021(2) 0.0109(19) 0.0086(19) 0.0048(15) 0.0042(16) -0.0035(16)
C3A 0.016(2) 0.018(2) 0.014(2) -0.0005(16) 0.0021(16) 0.0012(16)
C4A 0.024(2) 0.015(2) 0.022(2) 0.0006(17) 0.0046(18) 0.0067(17)
C5A 0.026(3) 0.020(2) 0.018(2) -0.0077(17) 0.0047(18) -0.0019(18)
C6A 0.023(2) 0.025(2) 0.016(2) -0.0014(17) 0.0006(18) 0.0013(18)
C7A 0.013(2) 0.020(2) 0.012(2) 0.0006(16) 0.0030(16) -0.0012(16)
C8A 0.019(2) 0.019(2) 0.013(2) 0.0046(16) 0.0001(16) 0.0023(17)
C9A 0.011(2) 0.016(2) 0.020(2) -0.0013(16) -0.0014(16) 0.0007(16)
C10A 0.019(2) 0.021(2) 0.016(2) -0.0022(17) -0.0010(17) 0.0011(17)
C11A 0.016(2) 0.019(2) 0.015(2) 0.0024(16) -0.0049(17) 0.0038(17)
C12A 0.020(2) 0.017(2) 0.020(2) -0.0058(17) -0.0011(18) 0.0029(17)
C13A 0.019(2) 0.024(2) 0.019(2) -0.0056(18) 0.0042(18) 0.0007(18)
C14A 0.016(2) 0.018(2) 0.018(2) -0.0025(17) 0.0039(17) 0.0060(17)
C15A 0.024(3) 0.021(2) 0.027(3) 0.0054(19) 0.0086(19) 0.0048(18)
C16A 0.028(3) 0.039(3) 0.038(3) 0.010(2) 0.008(2) -0.008(2)
C17A 0.033(3) 0.038(3) 0.023(3) 0.001(2) 0.010(2) 0.002(2)
C18A 0.024(2) 0.023(2) 0.023(2) 0.0019(18) 0.0081(19) 0.0031(19)
C19A 0.034(3) 0.031(3) 0.031(3) 0.007(2) 0.015(2) 0.009(2)
C20A 0.044(3) 0.029(3) 0.048(3) 0.006(2) 0.015(3) -0.010(2)
C21A 0.014(2) 0.025(2) 0.012(2) -0.0006(17) 0.0026(16) -0.0027(17)
C22A 0.025(3) 0.027(2) 0.023(2) 0.0029(19) 0.0053(19) 0.005(2)
C23A 0.030(3) 0.041(3) 0.032(3) 0.000(2) 0.017(2) 0.002(2)
C24A 0.042(3) 0.034(3) 0.022(3) 0.006(2) 0.013(2) -0.009(2)
C25A 0.046(3) 0.028(3) 0.023(3) 0.008(2) 0.015(2) -0.001(2)
C26A 0.036(3) 0.018(2) 0.024(3) -0.0020(18) 0.009(2) -0.003(2)
C27A 0.022(2) 0.016(2) 0.010(2) -0.0002(15) 0.0030(16) 0.0054(17)
C28A 0.022(2) 0.022(2) 0.020(2) 0.0010(18) -0.0014(18) -0.0008(18)
C29A 0.029(3) 0.025(2) 0.027(3) 0.0033(19) -0.007(2) 0.011(2)
C30A 0.042(3) 0.025(3) 0.025(3) 0.006(2) 0.006(2) 0.016(2)
C31A 0.040(3) 0.016(2) 0.021(2) 0.0023(18) 0.009(2) 0.000(2)
C32A 0.029(3) 0.018(2) 0.011(2) 0.0022(16) 0.0001(17) 0.0031(18)
Pt1B 0.01328(8) 0.01545(8) 0.01124(8) 0.00024(6) 0.00245(6) -0.00021(6)
Cl1B 0.0155(5) 0.0364(6) 0.0157(5) 0.0051(4) 0.0027(4) -0.0037(4)
P1B 0.0140(5) 0.0127(5) 0.0148(5) -0.0001(4) 0.0033(4) -0.0006(4)
N1B 0.0180(19) 0.0169(18) 0.0163(18) 0.0005(14) 0.0009(14) -0.0001(14)
C2B 0.019(2) 0.015(2) 0.012(2) -0.0026(16) 0.0035(16) -0.0014(16)
C3B 0.024(2) 0.012(2) 0.019(2) -0.0031(16) 0.0040(17) -0.0006(17)
C4B 0.022(2) 0.014(2) 0.026(2) -0.0047(17) 0.0108(18) -0.0041(17)
C5B 0.041(3) 0.011(2) 0.015(2) -0.0007(16) 0.0107(19) -0.0063(19)
C6B 0.036(3) 0.013(2) 0.016(2) -0.0003(16) 0.0035(19) 0.0015(19)
C7B 0.026(2) 0.0104(19) 0.011(2) -0.0005(15) 0.0064(17) 0.0005(17)
C8B 0.024(2) 0.016(2) 0.013(2) -0.0014(16) -0.0032(17) 0.0046(17)
C9B 0.019(2) 0.026(2) 0.010(2) 0.0031(17) -0.0001(16) -0.0008(18)
C10B 0.023(2) 0.027(2) 0.015(2) 0.0011(18) 0.0005(18) -0.0025(19)
C11B 0.025(3) 0.031(3) 0.022(2) -0.001(2) 0.0056(19) -0.007(2)
C12B 0.015(2) 0.044(3) 0.027(3) 0.003(2) 0.0039(19) -0.005(2)
C13B 0.021(2) 0.035(3) 0.017(2) 0.0053(19) 0.0057(18) 0.006(2)
C14B 0.020(2) 0.022(2) 0.013(2) 0.0044(17) 0.0029(17) 0.0006(18)
C15B 0.029(3) 0.020(2) 0.031(3) -0.0036(19) 0.003(2) -0.0015(19)
C16B 0.081(5) 0.039(3) 0.040(4) 0.010(3) 0.012(3) 0.019(3)
C17B 0.060(4) 0.046(3) 0.024(3) -0.010(2) 0.004(2) 0.007(3)
C18B 0.019(2) 0.022(2) 0.021(2) 0.0016(18) 0.0015(18) 0.0042(18)
C19B 0.037(3) 0.036(3) 0.025(3) -0.008(2) 0.008(2) 0.000(2)
C20B 0.036(3) 0.028(3) 0.028(3) 0.005(2) 0.007(2) 0.004(2)
C21B 0.021(2) 0.017(2) 0.010(2) 0.0007(16) 0.0006(16) 0.0044(17)
C22B 0.019(2) 0.026(2) 0.020(2) -0.0009(18) 0.0025(18) 0.0048(18)
C23B 0.036(3) 0.029(3) 0.018(2) -0.0014(19) 0.007(2) 0.012(2)
C24B 0.043(3) 0.024(3) 0.032(3) -0.011(2) 0.006(2) 0.008(2)
C25B 0.040(3) 0.021(3) 0.052(4) -0.013(2) 0.006(3) -0.003(2)
C26B 0.027(3) 0.021(2) 0.038(3) -0.007(2) 0.008(2) -0.001(2)
C27B 0.014(2) 0.015(2) 0.014(2) 0.0004(16) 0.0048(16) -0.0026(16)
C28B 0.019(2) 0.019(2) 0.016(2) 0.0009(17) 0.0050(17) -0.0017(17)
C29B 0.015(2) 0.022(2) 0.022(2) 0.0024(18) -0.0008(17) -0.0015(17)
C30B 0.020(2) 0.018(2) 0.022(2) 0.0013(17) 0.0038(18) -0.0059(17)
C31B 0.028(3) 0.016(2) 0.018(2) 0.0048(17) 0.0052(18) -0.0019(18)
C32B 0.016(2) 0.022(2) 0.010(2) 0.0021(16) 0.0033(16) -0.0002(17)

loop_
_atom_type_symbol
_atom_type_description
_atom_type_scat_dispersion_real
_atom_type_scat_dispersion_imag
_atom_type_scat_source
C C 0.0033 0.0016 'International Tables Vol C Tables 4.2.6.8 and 6.1.1.4'
H H 0.0000 0.0000 'International Tables Vol C Tables 4.2.6.8 and 6.1.1.4'
N N 0.0061 0.0033 'International Tables Vol C Tables 4.2.6.8 and 6.1.1.4'
P P 0.1023 0.0942 'International Tables Vol C Tables 4.2.6.8 and 6.1.1.4'
Cl Cl 0.1484 0.1585 'International Tables Vol C Tables 4.2.6.8 and 6.1.1.4'
Pt Pt -1.7033 8.3905 'International Tables Vol C Tables 4.2.6.8 and 6.1.1.4'

loop_
_geom_angle_atom_site_label_1
_geom_angle_atom_site_label_2
_geom_angle_atom_site_label_3
_geom_angle
P1A C1 P1B 120.6(2)
P1A C1 H1A 107.2
P1B C1 H1A 107.2
P1A C1 H1B 107.2
P1B C1 H1B 107.2
H1A C1 H1B 106.8
C2A Pt1A N1A 80.60(14)
C2A Pt1A P1A 97.13(11)
N1A Pt1A P1A 173.78(9)
C2A Pt1A Cl1A 169.03(11)
N1A Pt1A Cl1A 89.23(9)
P1A Pt1A Cl1A 92.55(4)
C27A P1A C21A 104.89(19)
C27A P1A C1 103.23(17)
C21A P1A C1 104.10(18)
C27A P1A Pt1A 123.55(14)
C21A P1A Pt1A 102.95(13)
C1 P1A Pt1A 116.05(13)
C8A N1A C9A 118.0(3)
C8A N1A Pt1A 113.7(3)
C9A N1A Pt1A 128.2(2)
C3A C2A C7A 115.5(3)
C3A C2A Pt1A 132.2(3)
C7A C2A Pt1A 112.2(3)
C4A C3A C2A 121.9(4)
C4A C3A H3A 119.1
C2A C3A H3A 119.1
C5A C4A C3A 121.6(4)
C5A C4A H4A 119.2
C3A C4A H4A 119.2
C4A C5A C6A 118.8(4)
C4A C5A H5A 120.6
C6A C5A H5A 120.6
C5A C6A C7A 119.0(4)
C5A C6A H6A 120.5
C7A C6A H6A 120.5
C6A C7A C2A 123.1(4)
C6A C7A C8A 121.0(3)
C2A C7A C8A 115.7(3)
N1A C8A C7A 117.7(4)
N1A C8A H8A 121.1
C7A C8A H8A 121.1
C14A C9A C10A 123.1(4)
C14A C9A N1A 117.9(3)
C10A C9A N1A 118.9(4)
C11A C10A C9A 116.8(4)
C11A C10A C15A 120.5(4)
C9A C10A C15A 122.7(4)
C12A C11A C10A 121.3(4)
C12A C11A H11A 119.4
C10A C11A H11A 119.4
C13A C12A C11A 120.0(4)
C13A C12A H12A 120.0
C11A C12A H12A 120.0
C12A C13A C14A 121.2(4)
C12A C13A H13A 119.4
C14A C13A H13A 119.4
C9A C14A C13A 117.4(4)
C9A C14A C18A 122.4(3)
C13A C14A C18A 120.2(4)
C16A C15A C10A 110.8(4)
C16A C15A C17A 110.5(4)
C10A C15A C17A 111.6(4)
C16A C15A H15A 107.9
C10A C15A H15A 107.9
C17A C15A H15A 107.9
C15A C16A H16A 109.5
C15A C16A H16B 109.5
H16A C16A H16B 109.5
C15A C16A H16C 109.5
H16A C16A H16C 109.5
H16B C16A H16C 109.5
C15A C17A H17A 109.5
C15A C17A H17B 109.5
H17A C17A H17B 109.5
C15A C17A H17C 109.5
H17A C17A H17C 109.5
H17B C17A H17C 109.5
C20A C18A C19A 111.9(4)
C20A C18A C14A 112.2(4)
C19A C18A C14A 110.0(3)
C20A C18A H18A 107.5
C19A C18A H18A 107.5
C14A C18A H18A 107.5
C18A C19A H19A 109.5
C18A C19A H19B 109.5
H19A C19A H19B 109.5
C18A C19A H19C 109.5
H19A C19A H19C 109.5
H19B C19A H19C 109.5
C18A C20A H20A 109.5
C18A C20A H20B 109.5
H20A C20A H20B 109.5
C18A C20A H20C 109.5
H20A C20A H20C 109.5
H20B C20A H20C 109.5
C22A C21A C26A 118.5(4)
C22A C21A P1A 123.3(3)
C26A C21A P1A 117.3(3)
C23A C22A C21A 120.2(4)
C23A C22A H22A 119.9
C21A C22A H22A 119.9
C24A C23A C22A 120.3(4)
C24A C23A H23A 119.9
C22A C23A H23A 119.9
C23A C24A C25A 120.2(4)
C23A C24A H24A 119.9
C25A C24A H24A 119.9
C26A C25A C24A 120.4(4)
C26A C25A H25A 119.8
C24A C25A H25A 119.8
C25A C26A C21A 120.4(4)
C25A C26A H26A 119.8
C21A C26A H26A 119.8
C32A C27A C28A 119.2(4)
C32A C27A P1A 122.4(3)
C28A C27A P1A 118.4(3)
C29A C28A C27A 120.4(4)
C29A C28A H28A 119.8
C27A C28A H28A 119.8
C30A C29A C28A 120.0(4)
C30A C29A H29A 120.0
C28A C29A H29A 120.0
C29A C30A C31A 120.1(4)
C29A C30A H30A 119.9
C31A C30A H30A 119.9
C32A C31A C30A 120.0(4)
C32A C31A H31A 120.0
C30A C31A H31A 120.0
C31A C32A C27A 120.3(4)
C31A C32A H32A 119.9
C27A C32A H32A 119.9
C2B Pt1B N1B 80.56(14)
C2B Pt1B P1B 95.92(11)
N1B Pt1B P1B 175.76(10)
C2B Pt1B Cl1B 169.32(11)
N1B Pt1B Cl1B 89.47(10)
P1B Pt1B Cl1B 93.88(4)
C27B P1B C21B 109.98(19)
C27B P1B C1 106.78(17)
C21B P1B C1 102.46(17)
C27B P1B Pt1B 115.72(13)
C21B P1B Pt1B 106.21(12)
C1 P1B Pt1B 114.84(13)
C8B N1B C9B 119.4(3)
C8B N1B Pt1B 113.6(3)
C9B N1B Pt1B 126.8(3)
C3B C2B C7B 115.1(4)
C3B C2B Pt1B 132.6(3)
C7B C2B Pt1B 112.1(3)
C2B C3B C4B 122.5(4)
C2B C3B H3B 118.8
C4B C3B H3B 118.8
C5B C4B C3B 121.4(4)
C5B C4B H4B 119.3
C3B C4B H4B 119.3
C6B C5B C4B 118.1(4)
C6B C5B H5B 121.0
C4B C5B H5B 121.0
C5B C6B C7B 120.2(4)
C5B C6B H6B 119.9
C7B C6B H6B 119.9
C6B C7B C2B 122.7(4)
C6B C7B C8B 122.0(4)
C2B C7B C8B 115.2(4)
N1B C8B C7B 118.5(4)
N1B C8B H8B 120.8
C7B C8B H8B 120.8
C14B C9B C10B 123.3(4)
C14B C9B N1B 119.0(4)
C10B C9B N1B 117.7(4)
C11B C10B C9B 116.2(4)
C11B C10B C15B 121.3(4)
C9B C10B C15B 122.5(4)
C12B C11B C10B 121.9(4)
C12B C11B H11B 119.0
C10B C11B H11B 119.0
C11B C12B C13B 120.3(4)
C11B C12B H12B 119.9
C13B C12B H12B 119.9
C14B C13B C12B 121.1(4)
C14B C13B H13B 119.5
C12B C13B H13B 119.5
C13B C14B C9B 117.0(4)
C13B C14B C18B 122.3(4)
C9B C14B C18B 120.7(4)
C17B C15B C10B 111.0(4)
C17B C15B C16B 110.0(4)
C10B C15B C16B 110.9(4)
C17B C15B H15B 108.3
C10B C15B H15B 108.3
C16B C15B H15B 108.3
C15B C16B H16D 109.5
C15B C16B H16E 109.5
H16D C16B H16E 109.5
C15B C16B H16F 109.5
H16D C16B H16F 109.5
H16E C16B H16F 109.5
C15B C17B H17D 109.5
C15B C17B H17E 109.5
H17D C17B H17E 109.5
C15B C17B H17F 109.5
H17D C17B H17F 109.5
H17E C17B H17F 109.5
C14B C18B C20B 110.8(3)
C14B C18B C19B 113.6(4)
C20B C18B C19B 109.8(4)
C14B C18B H18B 107.5
C20B C18B H18B 107.5
C19B C18B H18B 107.5
C18B C19B H19D 109.5
C18B C19B H19E 109.5
H19D C19B H19E 109.5
C18B C19B H19F 109.5
H19D C19B H19F 109.5
H19E C19B H19F 109.5
C18B C20B H20D 109.5
C18B C20B H20E 109.5
H20D C20B H20E 109.5
C18B C20B H20F 109.5
H20D C20B H20F 109.5
H20E C20B H20F 109.5
C22B C21B C26B 118.8(4)
C22B C21B P1B 124.6(3)
C26B C21B P1B 116.5(3)
C23B C22B C21B 120.1(4)
C23B C22B H22B 119.9
C21B C22B H22B 119.9
C24B C23B C22B 120.8(4)
C24B C23B H23B 119.6
C22B C23B H23B 119.6
C23B C24B C25B 119.3(4)
C23B C24B H24B 120.4
C25B C24B H24B 120.4
C24B C25B C26B 120.8(5)
C24B C25B H25B 119.6
C26B C25B H25B 119.6
C25B C26B C21B 120.2(4)
C25B C26B H26B 119.9
C21B C26B H26B 119.9
C32B C27B C28B 118.9(4)
C32B C27B P1B 118.3(3)
C28B C27B P1B 122.6(3)
C29B C28B C27B 119.9(4)
C29B C28B H28B 120.1
C27B C28B H28B 120.1
C30B C29B C28B 120.6(4)
C30B C29B H29B 119.7
C28B C29B H29B 119.7
C31B C30B C29B 119.8(4)
C31B C30B H30B 120.1
C29B C30B H30B 120.1
C30B C31B C32B 120.0(4)
C30B C31B H31B 120.0
C32B C31B H31B 120.0
C31B C32B C27B 120.8(4)
C31B C32B H32B 119.6
C27B C32B H32B 119.6

loop_
_geom_bond_atom_site_label_1
_geom_bond_atom_site_label_2
_geom_bond_distance
C1 P1A 1.834(4)
C1 P1B 1.852(4)
C1 H1A 0.9900
C1 H1B 0.9900
Pt1A C2A 2.015(4)
Pt1A N1A 2.084(3)
Pt1A P1A 2.2363(10)
Pt1A Cl1A 2.3646(10)
P1A C27A 1.816(4)
P1A C21A 1.826(4)
N1A C8A 1.282(5)
N1A C9A 1.448(5)
C2A C3A 1.397(5)
C2A C7A 1.408(5)
C3A C4A 1.384(5)
C3A H3A 0.9500
C4A C5A 1.382(5)
C4A H4A 0.9500
C5A C6A 1.390(6)
C5A H5A 0.9500
C6A C7A 1.404(5)
C6A H6A 0.9500
C7A C8A 1.441(5)
C8A H8A 0.9500
C9A C14A 1.395(5)
C9A C10A 1.400(5)
C10A C11A 1.396(5)
C10A C15A 1.519(6)
C11A C12A 1.392(6)
C11A H11A 0.9500
C12A C13A 1.374(6)
C12A H12A 0.9500
C13A C14A 1.396(5)
C13A H13A 0.9500
C14A C18A 1.522(6)
C15A C16A 1.519(6)
C15A C17A 1.531(6)
C15A H15A 1.0000
C16A H16A 0.9800
C16A H16B 0.9800
C16A H16C 0.9800
C17A H17A 0.9800
C17A H17B 0.9800
C17A H17C 0.9800
C18A C20A 1.513(6)
C18A C19A 1.515(6)
C18A H18A 1.0000
C19A H19A 0.9800
C19A H19B 0.9800
C19A H19C 0.9800
C20A H20A 0.9800
C20A H20B 0.9800
C20A H20C 0.9800
C21A C22A 1.390(6)
C21A C26A 1.397(6)
C22A C23A 1.384(6)
C22A H22A 0.9500
C23A C24A 1.366(6)
C23A H23A 0.9500
C24A C25A 1.376(6)
C24A H24A 0.9500
C25A C26A 1.368(6)
C25A H25A 0.9500
C26A H26A 0.9500
C27A C32A 1.387(5)
C27A C28A 1.394(5)
C28A C29A 1.387(5)
C28A H28A 0.9500
C29A C30A 1.365(6)
C29A H29A 0.9500
C30A C31A 1.400(6)
C30A H30A 0.9500
C31A C32A 1.376(5)
C31A H31A 0.9500
C32A H32A 0.9500
Pt1B C2B 2.022(4)
Pt1B N1B 2.084(3)
Pt1B P1B 2.2394(10)
Pt1B Cl1B 2.3699(10)
P1B C27B 1.822(4)
P1B C21B 1.825(4)
N1B C8B 1.292(5)
N1B C9B 1.445(5)
C2B C3B 1.387(5)
C2B C7B 1.426(5)
C3B C4B 1.395(5)
C3B H3B 0.9500
C4B C5B 1.393(5)
C4B H4B 0.9500
C5B C6B 1.384(6)
C5B H5B 0.9500
C6B C7B 1.397(5)
C6B H6B 0.9500
C7B C8B 1.426(5)
C8B H8B 0.9500
C9B C14B 1.398(6)
C9B C10B 1.409(5)
C10B C11B 1.400(6)
C10B C15B 1.519(6)
C11B C12B 1.362(6)
C11B H11B 0.9500
C12B C13B 1.393(6)
C12B H12B 0.9500
C13B C14B 1.389(6)
C13B H13B 0.9500
C14B C18B 1.511(5)
C15B C17B 1.515(6)
C15B C16B 1.542(6)
C15B H15B 1.0000
C16B H16D 0.9800
C16B H16E 0.9800
C16B H16F 0.9800
C17B H17D 0.9800
C17B H17E 0.9800
C17B H17F 0.9800
C18B C20B 1.532(6)
C18B C19B 1.538(6)
C18B H18B 1.0000
C19B H19D 0.9800
C19B H19E 0.9800
C19B H19F 0.9800
C20B H20D 0.9800
C20B H20E 0.9800
C20B H20F 0.9800
C21B C22B 1.390(6)
C21B C26B 1.391(6)
C22B C23B 1.390(6)
C22B H22B 0.9500
C23B C24B 1.371(6)
C23B H23B 0.9500
C24B C25B 1.378(7)
C24B H24B 0.9500
C25B C26B 1.385(6)
C25B H25B 0.9500
C26B H26B 0.9500
C27B C32B 1.389(5)
C27B C28B 1.398(5)
C28B C29B 1.383(5)
C28B H28B 0.9500
C29B C30B 1.381(5)
C29B H29B 0.9500
C30B C31B 1.381(5)
C30B H30B 0.9500
C31B C32B 1.383(5)
C31B H31B 0.9500
C32B H32B 0.9500

loop_
_geom_torsion_atom_site_label_1
_geom_torsion_atom_site_label_2
_geom_torsion_atom_site_label_3
_geom_torsion_atom_site_label_4
_geom_torsion
P1B C1 P1A C27A 51.0(3)
P1B C1 P1A C21A 160.4(2)
P1B C1 P1A Pt1A -87.3(2)
C2A Pt1A P1A C27A 48.82(19)
Cl1A Pt1A P1A C27A -136.35(16)
C2A Pt1A P1A C21A -69.14(17)
Cl1A Pt1A P1A C21A 105.69(14)
C2A Pt1A P1A C1 177.86(17)
Cl1A Pt1A P1A C1 -7.31(14)
C2A Pt1A N1A C8A -1.2(3)
Cl1A Pt1A N1A C8A -177.0(3)
C2A Pt1A N1A C9A 177.0(3)
Cl1A Pt1A N1A C9A 1.2(3)
N1A Pt1A C2A C3A -174.1(4)
P1A Pt1A C2A C3A 0.0(4)
Cl1A Pt1A C2A C3A -151.8(4)
N1A Pt1A C2A C7A 1.2(3)
P1A Pt1A C2A C7A 175.4(3)
Cl1A Pt1A C2A C7A 23.6(8)
C7A C2A C3A C4A 2.1(6)
Pt1A C2A C3A C4A 177.3(3)
C2A C3A C4A C5A -2.3(6)
C3A C4A C5A C6A 1.4(6)
C4A C5A C6A C7A -0.5(6)
C5A C6A C7A C2A 0.5(6)
C5A C6A C7A C8A -175.6(4)
C3A C2A C7A C6A -1.2(6)
Pt1A C2A C7A C6A -177.4(3)
C3A C2A C7A C8A 175.0(3)
Pt1A C2A C7A C8A -1.2(4)
C9A N1A C8A C7A -177.6(3)
Pt1A N1A C8A C7A 0.9(5)
C6A C7A C8A N1A 176.5(4)
C2A C7A C8A N1A 0.2(5)
C8A N1A C9A C14A -89.4(5)
Pt1A N1A C9A C14A 92.5(4)
C8A N1A C9A C10A 90.9(5)
Pt1A N1A C9A C10A -87.3(4)
C14A C9A C10A C11A 3.7(6)
N1A C9A C10A C11A -176.6(3)
C14A C9A C10A C15A -174.7(4)
N1A C9A C10A C15A 5.1(6)
C9A C10A C11A C12A 0.3(6)
C15A C10A C11A C12A 178.7(4)
C10A C11A C12A C13A -2.7(6)
C11A C12A C13A C14A 1.3(6)
C10A C9A C14A C13A -5.0(6)
N1A C9A C14A C13A 175.2(3)
C10A C9A C14A C18A 171.7(4)
N1A C9A C14A C18A -8.0(6)
C12A C13A C14A C9A 2.4(6)
C12A C13A C14A C18A -174.4(4)
C11A C10A C15A C16A -63.2(5)
C9A C10A C15A C16A 115.1(4)
C11A C10A C15A C17A 60.4(5)
C9A C10A C15A C17A -121.3(4)
C9A C14A C18A C20A 117.2(4)
C13A C14A C18A C20A -66.1(5)
C9A C14A C18A C19A -117.6(4)
C13A C14A C18A C19A 59.1(5)
C27A P1A C21A C22A -12.6(4)
C1 P1A C21A C22A -120.7(4)
Pt1A P1A C21A C22A 117.8(3)
C27A P1A C21A C26A 178.1(3)
C1 P1A C21A C26A 70.0(3)
Pt1A P1A C21A C26A -51.5(3)
C26A C21A C22A C23A 1.2(6)
P1A C21A C22A C23A -167.9(3)
C21A C22A C23A C24A -0.8(7)
C22A C23A C24A C25A 0.1(7)
C23A C24A C25A C26A 0.3(7)
C24A C25A C26A C21A 0.2(7)
C22A C21A C26A C25A -0.9(6)
P1A C21A C26A C25A 168.9(4)
C21A P1A C27A C32A 119.5(3)
C1 P1A C27A C32A -131.7(3)
Pt1A P1A C27A C32A 2.5(4)
C21A P1A C27A C28A -61.0(3)
C1 P1A C27A C28A 47.8(4)
Pt1A P1A C27A C28A -178.0(3)
C32A C27A C28A C29A -2.8(6)
P1A C27A C28A C29A 177.7(3)
C27A C28A C29A C30A 0.7(7)
C28A C29A C30A C31A 1.6(7)
C29A C30A C31A C32A -1.8(7)
C30A C31A C32A C27A -0.3(6)
C28A C27A C32A C31A 2.6(6)
P1A C27A C32A C31A -177.9(3)
P1A C1 P1B C27B 12.9(3)
P1A C1 P1B C21B 128.5(2)
P1A C1 P1B Pt1B -116.8(2)
C2B Pt1B P1B C27B 49.73(18)
Cl1B Pt1B P1B C27B -134.52(14)
C2B Pt1B P1B C21B -72.62(18)
Cl1B Pt1B P1B C21B 103.12(14)
C2B Pt1B P1B C1 174.91(17)
Cl1B Pt1B P1B C1 -9.35(14)
C2B Pt1B N1B C8B -1.0(3)
Cl1B Pt1B N1B C8B -177.2(3)
C2B Pt1B N1B C9B 173.2(3)
Cl1B Pt1B N1B C9B -2.9(3)
N1B Pt1B C2B C3B -173.8(4)
P1B Pt1B C2B C3B 3.8(4)
Cl1B Pt1B C2B C3B -152.7(4)
N1B Pt1B C2B C7B 1.8(3)
P1B Pt1B C2B C7B 179.4(3)
Cl1B Pt1B C2B C7B 23.0(8)
C7B C2B C3B C4B 1.2(5)
Pt1B C2B C3B C4B 176.7(3)
C2B C3B C4B C5B 0.6(6)
C3B C4B C5B C6B -1.3(6)
C4B C5B C6B C7B 0.0(6)
C5B C6B C7B C2B 1.9(6)
C5B C6B C7B C8B -174.5(4)
C3B C2B C7B C6B -2.5(5)
Pt1B C2B C7B C6B -178.9(3)
C3B C2B C7B C8B 174.1(3)
Pt1B C2B C7B C8B -2.3(4)
C9B N1B C8B C7B -174.7(3)
Pt1B N1B C8B C7B 0.0(4)
C6B C7B C8B N1B 178.2(4)
C2B C7B C8B N1B 1.5(5)
C8B N1B C9B C14B -100.4(4)
Pt1B N1B C9B C14B 85.6(4)
C8B N1B C9B C10B 81.1(5)
Pt1B N1B C9B C10B -92.9(4)
C14B C9B C10B C11B 2.8(6)
N1B C9B C10B C11B -178.8(3)
C14B C9B C10B C15B -176.2(4)
N1B C9B C10B C15B 2.2(6)
C9B C10B C11B C12B 0.3(6)
C15B C10B C11B C12B 179.3(4)
C10B C11B C12B C13B -2.5(7)
C11B C12B C13B C14B 1.9(6)
C12B C13B C14B C9B 1.0(6)
C12B C13B C14B C18B 180.0(4)
C10B C9B C14B C13B -3.4(6)
N1B C9B C14B C13B 178.2(3)
C10B C9B C14B C18B 177.6(4)
N1B C9B C14B C18B -0.8(6)
C11B C10B C15B C17B 61.2(5)
C9B C10B C15B C17B -119.9(5)
C11B C10B C15B C16B -61.4(5)
C9B C10B C15B C16B 117.5(5)
C13B C14B C18B C20B -93.4(5)
C9B C14B C18B C20B 85.5(5)
C13B C14B C18B C19B 30.7(5)
C9B C14B C18B C19B -150.4(4)
C27B P1B C21B C22B -4.5(4)
C1 P1B C21B C22B -117.7(4)
Pt1B P1B C21B C22B 121.5(3)
C27B P1B C21B C26B 179.7(3)
C1 P1B C21B C26B 66.5(3)
Pt1B P1B C21B C26B -54.4(3)
C26B C21B C22B C23B 1.5(6)
P1B C21B C22B C23B -174.3(3)
C21B C22B C23B C24B -1.7(6)
C22B C23B C24B C25B 0.3(7)
C23B C24B C25B C26B 1.3(8)
C24B C25B C26B C21B -1.5(7)
C22B C21B C26B C25B 0.1(6)
P1B C21B C26B C25B 176.2(4)
C21B P1B C27B C32B 135.5(3)
C1 P1B C27B C32B -114.0(3)
Pt1B P1B C27B C32B 15.2(4)
C21B P1B C27B C28B -49.8(4)
C1 P1B C27B C28B 60.7(4)
Pt1B P1B C27B C28B -170.1(3)
C32B C27B C28B C29B 1.1(6)
P1B C27B C28B C29B -173.6(3)
C27B C28B C29B C30B -1.1(6)
C28B C29B C30B C31B -0.1(6)
C29B C30B C31B C32B 1.4(6)
C30B C31B C32B C27B -1.4(6)
C28B C27B C32B C31B 0.2(6)
P1B C27B C32B C31B 175.1(3)
